data_7026415
loop_
_publ_author_name
'Cariou, Renan'
'Chirinos, Juan J.'
'Gibson, Vernon C.'
'Jacobsen, Grant'
'Tomov, Atanas K.'
'Britovsek, George J. P.'
'White, Andrew J. P.'

_publ_section_title
;
 The effect of the central donor in bis(benzimidazole)-based cobalt
 catalysts for the selective cis-1,4-polymerisation of butadiene.
;
_journal_issue 38
_journal_name_full 'Dalton transactions (Cambridge, England : 2003)'
_journal_page_first 9039
_journal_page_last 9045
_journal_paper_doi 10.1039/c0dt00402b
_journal_volume 39
_journal_year 2010
_chemical_formula_moiety 'C24 H21 Cl Co N7, Cl, 2(C3 H7 N O), 0.25(C4 H10 O)'
_chemical_formula_sum 'C31 H37.5 Cl2 Co N9 O2.25'
_chemical_formula_weight 702.03
_chemical_name_systematic
;
?
;
_space_group_IT_number 2
_symmetry_cell_setting triclinic
_symmetry_space_group_name_Hall '-P 1'
_symmetry_space_group_name_H-M 'P -1'
_atom_sites_solution_hydrogens geom
_atom_sites_solution_primary direct
_atom_sites_solution_secondary difmap
_audit_creation_method SHELXL-97
_cell_angle_alpha 68.049(2)
_cell_angle_beta 70.125(2)
_cell_angle_gamma 77.034(2)
_cell_formula_units_Z 4
_cell_length_a 15.3900(4)
_cell_length_b 15.7696(4)
_cell_length_c 15.8027(4)
_cell_measurement_reflns_used 15079
_cell_measurement_temperature 173(2)
_cell_measurement_theta_max 31.9706
_cell_measurement_theta_min 4.1021
_cell_volume 3324.43(16)
_computing_cell_refinement 'CrysAlis RED, Oxford Diffraction Ltd'
_computing_data_collection 'CrysAlis CCD, Oxford Diffraction Ltd'
_computing_data_reduction 'CrysAlis RED, Oxford Diffraction Ltd'
_computing_molecular_graphics 'Bruker SHELXTL'
_computing_publication_material 'Bruker SHELXTL'
_computing_structure_refinement 'SHELXL-97 (Sheldrick, 1997)'
_computing_structure_solution 'SHELXS-97 (Sheldrick, 1990)'
_diffrn_ambient_temperature 173(2)
_diffrn_detector_area_resol_mean 15.9825
_diffrn_measured_fraction_theta_full 0.986
_diffrn_measured_fraction_theta_max 0.899
_diffrn_measurement_device_type 'OD Xcalibur 3'
_diffrn_measurement_method 'phi and omega scans'
_diffrn_radiation_monochromator graphite
_diffrn_radiation_source 'Enhance (Mo) X-ray Source'
_diffrn_radiation_type MoK\a
_diffrn_radiation_wavelength 0.71073
_diffrn_reflns_av_R_equivalents 0.0342
_diffrn_reflns_av_sigmaI/netI 0.0815
_diffrn_reflns_limit_h_max 22
_diffrn_reflns_limit_h_min -22
_diffrn_reflns_limit_k_max 23
_diffrn_reflns_limit_k_min -22
_diffrn_reflns_limit_l_max 22
_diffrn_reflns_limit_l_min -22
_diffrn_reflns_number 45498
_diffrn_reflns_theta_full 30.50
_diffrn_reflns_theta_max 32.05
_diffrn_reflns_theta_min 4.11
_diffrn_standards_number 0
_exptl_absorpt_coefficient_mu 0.721
_exptl_absorpt_correction_T_max 0.924
_exptl_absorpt_correction_T_min 0.768
_exptl_absorpt_correction_type analytical
_exptl_absorpt_process_details
;
CrysAlisPro, Oxford Diffraction Ltd.,
Version 1.171.33.48 (release 15-09-2009 CrysAlis171 .NET)
(compiled Sep 15 2009,11:49:04)
Analytical numeric absorption correction using a multifaceted crystal
model based on expressions derived by R.C. Clark & J.S. Reid.
(Clark, R. C. & Reid, J. S. (1995). Acta Cryst. A51, 887-897)
;
_exptl_crystal_colour Purple
_exptl_crystal_density_diffrn 1.403
_exptl_crystal_density_method 'not measured'
_exptl_crystal_description 'blocky needles'
_exptl_crystal_F_000 1462
_exptl_crystal_size_max 0.29
_exptl_crystal_size_mid 0.13
_exptl_crystal_size_min 0.07
_refine_diff_density_max 0.353
_refine_diff_density_min -0.278
_refine_diff_density_rms 0.050
_refine_ls_extinction_method none
_refine_ls_goodness_of_fit_ref 0.806
_refine_ls_hydrogen_treatment mixed
_refine_ls_matrix_type full
_refine_ls_number_parameters 935
_refine_ls_number_reflns 20849
_refine_ls_number_restraints 323
_refine_ls_restrained_S_all 0.811
_refine_ls_R_factor_all 0.0800
_refine_ls_R_factor_gt 0.0344
_refine_ls_shift/su_max 0.002
_refine_ls_shift/su_mean 0.000
_refine_ls_structure_factor_coef Fsqd
_refine_ls_weighting_details 'calc w=1/[\s^2^(Fo^2^)+(0.0321P)^2^+0.0000P] where P=(Fo^2^+2Fc^2^)/3'
_refine_ls_weighting_scheme calc
_refine_ls_wR_factor_gt 0.0655
_refine_ls_wR_factor_ref 0.0706
_reflns_number_gt 11658
_reflns_number_total 20849
_reflns_threshold_expression >2sigma(I)
_cod_data_source_file c0dt00402b.txt
_cod_data_source_block 7
_cod_depositor_comments
;
The following automatic conversions were performed:

'_symmetry_cell_setting' value 'Triclinic' changed to 'triclinic'
according to /home/saulius/struct/CIF-dictionaries/cif_core.dic
dictionary named 'cif_core.dic' version 2.4.2 from 2011-04-26.

Automatic conversion script
Id: cif_fix_values 1891 2012-01-12 08:04:46Z andrius 
;
_cod_original_sg_symbol_H-M P-1
_cod_original_formula_sum 'C31 H37.50 Cl2 Co N9 O2.25'
_cod_database_code 7026415

loop_
_symmetry_equiv_pos_as_xyz
'x, y, z'
'-x, -y, -z'

loop_
_atom_site_label
_atom_site_type_symbol
_atom_site_fract_x
_atom_site_fract_y
_atom_site_fract_z
_atom_site_U_iso_or_equiv
_atom_site_adp_type
_atom_site_occupancy
_atom_site_symmetry_multiplicity
_atom_site_calc_flag
_atom_site_refinement_flags
_atom_site_disorder_assembly
_atom_site_disorder_group
Co Co 0.592926(14) 0.252652(13) 0.327781(13) 0.02385(5) Uani 1 1 d . . .
Cl Cl 0.60780(3) 0.11244(3) 0.44122(3) 0.03281(9) Uani 1 1 d . . .
N1 N 0.57476(8) 0.39852(8) 0.21061(8) 0.0252(3) Uani 1 1 d . . .
C2 C 0.48818(11) 0.44764(10) 0.25439(10) 0.0299(3) Uani 1 1 d . . .
H2A H 0.4345 0.4326 0.2437 0.036 Uiso 1 1 calc R . .
H2B H 0.4909 0.5149 0.2257 0.036 Uiso 1 1 calc R . .
C3 C 0.47754(11) 0.41831(10) 0.35863(10) 0.0280(3) Uani 1 1 d . . .
N4 N 0.52055(9) 0.33984(9) 0.40273(8) 0.0277(3) Uani 1 1 d . . .
C5 C 0.49397(11) 0.33592(11) 0.49842(10) 0.0296(4) Uani 1 1 d . . .
C6 C 0.51854(12) 0.26951(12) 0.57648(11) 0.0359(4) Uani 1 1 d . . .
H6A H 0.5591 0.2155 0.5710 0.043 Uiso 1 1 calc R . .
C7 C 0.48091(13) 0.28601(13) 0.66274(11) 0.0429(5) Uani 1 1 d . . .
H7A H 0.4964 0.2424 0.7176 0.052 Uiso 1 1 calc R . .
C8 C 0.42123(14) 0.36452(13) 0.67111(12) 0.0475(5) Uani 1 1 d . . .
H8A H 0.3974 0.3733 0.7315 0.057 Uiso 1 1 calc R . .
C9 C 0.39567(13) 0.42969(13) 0.59504(12) 0.0431(5) Uani 1 1 d . . .
H9A H 0.3541 0.4829 0.6014 0.052 Uiso 1 1 calc R . .
C10 C 0.43373(11) 0.41413(11) 0.50754(11) 0.0332(4) Uani 1 1 d . . .
N11 N 0.42463(10) 0.46504(9) 0.41767(9) 0.0321(3) Uani 1 1 d D . .
H11 H 0.3903(10) 0.5197(6) 0.4019(11) 0.042(5) Uiso 1 1 d D . .
C12 C 0.57037(11) 0.38011(10) 0.12749(10) 0.0283(3) Uani 1 1 d . . .
H12A H 0.6334 0.3766 0.0830 0.034 Uiso 1 1 calc R . .
H12B H 0.5306 0.4305 0.0935 0.034 Uiso 1 1 calc R . .
C13 C 0.53114(10) 0.29152(10) 0.16094(10) 0.0247(3) Uani 1 1 d . . .
N14 N 0.52992(8) 0.22930(8) 0.24557(8) 0.0249(3) Uani 1 1 d . . .
C15 C 0.49286(10) 0.15446(10) 0.24865(10) 0.0258(3) Uani 1 1 d . . .
C16 C 0.47336(11) 0.07090(11) 0.32003(11) 0.0323(4) Uani 1 1 d . . .
H16A H 0.4862 0.0556 0.3790 0.039 Uiso 1 1 calc R . .
C17 C 0.43459(13) 0.01107(12) 0.30165(12) 0.0418(4) Uani 1 1 d . . .
H17A H 0.4203 -0.0464 0.3493 0.050 Uiso 1 1 calc R . .
C18 C 0.41572(13) 0.03253(12) 0.21501(12) 0.0428(4) Uani 1 1 d . . .
H18A H 0.3898 -0.0109 0.2048 0.051 Uiso 1 1 calc R . .
C19 C 0.43397(11) 0.11541(11) 0.14413(11) 0.0344(4) Uani 1 1 d . . .
H19A H 0.4204 0.1308 0.0854 0.041 Uiso 1 1 calc R . .
C20 C 0.47300(10) 0.17510(10) 0.16272(10) 0.0271(3) Uani 1 1 d . . .
N21 N 0.49834(9) 0.26281(9) 0.10877(8) 0.0272(3) Uani 1 1 d D . .
H21 H 0.4865(11) 0.2953(10) 0.0527(6) 0.041(5) Uiso 1 1 d D . .
C22 C 0.65841(11) 0.44190(10) 0.18963(11) 0.0295(3) Uani 1 1 d . . .
H22A H 0.6492 0.4738 0.2359 0.035 Uiso 1 1 calc R . .
H22B H 0.6711 0.4877 0.1249 0.035 Uiso 1 1 calc R . .
C23 C 0.73766(11) 0.36794(10) 0.19634(10) 0.0259(3) Uani 1 1 d . . .
N24 N 0.72498(8) 0.28293(8) 0.25446(8) 0.0254(3) Uani 1 1 d . . .
C25 C 0.81310(10) 0.23382(10) 0.24313(10) 0.0249(3) Uani 1 1 d . . .
C26 C 0.84214(11) 0.14129(10) 0.28468(11) 0.0298(3) Uani 1 1 d . . .
H26A H 0.7989 0.0998 0.3295 0.036 Uiso 1 1 calc R . .
C27 C 0.93493(12) 0.11271(11) 0.25854(12) 0.0374(4) Uani 1 1 d . . .
H27A H 0.9562 0.0501 0.2859 0.045 Uiso 1 1 calc R . .
C28 C 0.99974(12) 0.17306(12) 0.19248(12) 0.0406(4) Uani 1 1 d . . .
H28A H 1.0638 0.1505 0.1766 0.049 Uiso 1 1 calc R . .
C29 C 0.97235(12) 0.26476(12) 0.15001(11) 0.0354(4) Uani 1 1 d . . .
H29A H 1.0159 0.3059 0.1050 0.042 Uiso 1 1 calc R . .
C30 C 0.87825(11) 0.29336(10) 0.17641(10) 0.0266(3) Uani 1 1 d . . .
N31 N 0.82734(9) 0.37819(9) 0.14893(9) 0.0283(3) Uani 1 1 d D . .
H31 H 0.8485(12) 0.4263(8) 0.0977(8) 0.056(6) Uiso 1 1 d D . .
Co' Co 0.930324(15) 0.272852(14) 0.724032(14) 0.02648(5) Uani 1 1 d . . .
Cl' Cl 1.01742(3) 0.14894(3) 0.68296(3) 0.04173(11) Uani 1 1 d . . .
N1' N 0.83211(9) 0.39815(8) 0.76691(8) 0.0266(3) Uani 1 1 d . . .
C2' C 0.85175(12) 0.48107(10) 0.68308(10) 0.0316(4) Uani 1 1 d . . .
H2'A H 0.9029 0.5093 0.6835 0.038 Uiso 1 1 calc R . .
H2'B H 0.7959 0.5268 0.6838 0.038 Uiso 1 1 calc R . .
C3' C 0.87869(11) 0.45317(10) 0.59695(10) 0.0285(3) Uani 1 1 d . . .
N4' N 0.92005(9) 0.37028(9) 0.59646(8) 0.0286(3) Uani 1 1 d . . .
C5' C 0.93745(11) 0.37198(11) 0.50218(10) 0.0282(3) Uani 1 1 d . . .
C6' C 0.97936(12) 0.30470(12) 0.45942(11) 0.0372(4) Uani 1 1 d . . .
H6'A H 1.0037 0.2459 0.4939 0.045 Uiso 1 1 calc R . .
C7' C 0.98418(13) 0.32672(13) 0.36477(11) 0.0418(4) Uani 1 1 d . . .
H7'A H 1.0128 0.2822 0.3336 0.050 Uiso 1 1 calc R . .
C8' C 0.94789(13) 0.41303(13) 0.31370(12) 0.0441(5) Uani 1 1 d . . .
H8'A H 0.9519 0.4254 0.2489 0.053 Uiso 1 1 calc R . .
C9' C 0.90666(13) 0.48014(12) 0.35506(11) 0.0408(4) Uani 1 1 d . . .
H9'A H 0.8820 0.5387 0.3204 0.049 Uiso 1 1 calc R . .
C10' C 0.90262(11) 0.45871(11) 0.45020(10) 0.0314(4) Uani 1 1 d . . .
N11' N 0.86658(10) 0.50841(9) 0.51217(9) 0.0328(3) Uani 1 1 d D . .
H11' H 0.8351(10) 0.5649(5) 0.5055(11) 0.042(5) Uiso 1 1 d D . .
C12' C 0.85504(11) 0.40384(11) 0.84791(10) 0.0303(4) Uani 1 1 d . . .
H12C H 0.8138 0.3684 0.9086 0.036 Uiso 1 1 calc R . .
H12D H 0.8460 0.4687 0.8457 0.036 Uiso 1 1 calc R . .
C13' C 0.95397(10) 0.36533(10) 0.84166(10) 0.0258(3) Uani 1 1 d . . .
N14' N 0.99836(9) 0.30636(8) 0.79505(8) 0.0263(3) Uani 1 1 d . . .
C15' C 1.08560(10) 0.28089(10) 0.81190(10) 0.0264(3) Uani 1 1 d . . .
C16' C 1.16044(11) 0.22080(11) 0.78125(11) 0.0330(4) Uani 1 1 d . . .
H16B H 1.1577 0.1884 0.7424 0.040 Uiso 1 1 calc R . .
C17' C 1.23836(12) 0.21022(12) 0.80944(12) 0.0397(4) Uani 1 1 d . . .
H17B H 1.2903 0.1692 0.7899 0.048 Uiso 1 1 calc R . .
C18' C 1.24378(12) 0.25797(12) 0.86613(12) 0.0377(4) Uani 1 1 d . . .
H18B H 1.2992 0.2488 0.8838 0.045 Uiso 1 1 calc R . .
C19' C 1.17023(11) 0.31806(11) 0.89679(11) 0.0338(4) Uani 1 1 d . . .
H19B H 1.1735 0.3509 0.9350 0.041 Uiso 1 1 calc R . .
C20' C 1.09130(11) 0.32798(10) 0.86887(10) 0.0268(3) Uani 1 1 d . . .
N21' N 1.00600(9) 0.38101(9) 0.88648(8) 0.0279(3) Uani 1 1 d D . .
H21' H 0.9864(11) 0.4238(8) 0.9159(10) 0.043(5) Uiso 1 1 d D . .
C22' C 0.73605(11) 0.37711(11) 0.79191(11) 0.0312(4) Uani 1 1 d . . .
H22C H 0.7136 0.4016 0.7346 0.037 Uiso 1 1 calc R . .
H22D H 0.6944 0.4061 0.8393 0.037 Uiso 1 1 calc R . .
C23' C 0.73541(11) 0.27569(11) 0.83193(10) 0.0286(3) Uani 1 1 d . . .
N24' N 0.81142(9) 0.21760(8) 0.81861(8) 0.0275(3) Uani 1 1 d . . .
C25' C 0.78245(11) 0.12978(11) 0.86541(10) 0.0298(4) Uani 1 1 d . . .
C26' C 0.83239(12) 0.04274(11) 0.87749(11) 0.0358(4) Uani 1 1 d . . .
H26B H 0.8977 0.0354 0.8499 0.043 Uiso 1 1 calc R . .
C27' C 0.78331(13) -0.03246(12) 0.93117(12) 0.0425(4) Uani 1 1 d . . .
H27B H 0.8158 -0.0925 0.9408 0.051 Uiso 1 1 calc R . .
C28' C 0.68736(14) -0.02245(13) 0.97147(12) 0.0456(5) Uani 1 1 d . . .
H28B H 0.6561 -0.0758 1.0085 0.055 Uiso 1 1 calc R . .
C29' C 0.63683(13) 0.06306(13) 0.95883(12) 0.0412(4) Uani 1 1 d . . .
H29B H 0.5712 0.0699 0.9851 0.049 Uiso 1 1 calc R . .
C30' C 0.68621(11) 0.13889(11) 0.90582(11) 0.0318(4) Uani 1 1 d . . .
N31' N 0.65872(9) 0.23237(10) 0.88279(9) 0.0320(3) Uani 1 1 d D . .
H31' H 0.6007(5) 0.2607(10) 0.8975(11) 0.044(5) Uiso 1 1 d D . .
Cl2 Cl 0.89008(3) 0.53676(3) -0.03494(3) 0.03309(9) Uani 1 1 d . . .
Cl3 Cl 0.45501(3) 0.32677(3) 0.91510(3) 0.03681(10) Uani 1 1 d . . .
O40 O 0.3123(5) 0.62862(18) 0.3903(3) 0.0461(9) Uani 0.911(3) 1 d PDU A 1
C40 C 0.28099(13) 0.66275(14) 0.45502(15) 0.0402(5) Uani 0.911(3) 1 d PDU A 1
H40 H 0.2770 0.6222 0.5179 0.048 Uiso 0.911(3) 1 calc PR A 1
N41 N 0.2528(6) 0.7502(2) 0.4444(2) 0.0370(8) Uani 0.911(3) 1 d PDU A 1
C42 C 0.25507(19) 0.81581(15) 0.35161(15) 0.0598(7) Uani 0.911(3) 1 d PD A 1
H42A H 0.2921 0.7875 0.3029 0.090 Uiso 0.911(3) 1 calc PR A 1
H42B H 0.2831 0.8696 0.3427 0.090 Uiso 0.911(3) 1 calc PR A 1
H42C H 0.1916 0.8350 0.3460 0.090 Uiso 0.911(3) 1 calc PR A 1
C43 C 0.21691(17) 0.78410(18) 0.52506(16) 0.0558(7) Uani 0.911(3) 1 d PDU A 1
H43A H 0.2149 0.7323 0.5841 0.084 Uiso 0.911(3) 1 calc PR A 1
H43B H 0.1541 0.8157 0.5267 0.084 Uiso 0.911(3) 1 calc PR A 1
H43C H 0.2576 0.8272 0.5187 0.084 Uiso 0.911(3) 1 calc PR A 1
O40' O 0.301(5) 0.6270(16) 0.405(3) 0.029(6) Uiso 0.089(3) 1 d PDU A 2
C40' C 0.2879(15) 0.7139(14) 0.3768(14) 0.053(6) Uiso 0.089(3) 1 d PDU A 2
H40' H 0.3066 0.7468 0.3106 0.063 Uiso 0.089(3) 1 calc PR A 2
N41' N 0.248(7) 0.760(2) 0.438(2) 0.037(9) Uiso 0.089(3) 1 d PDU A 2
C42' C 0.2482(19) 0.7179(17) 0.5368(12) 0.064(8) Uiso 0.089(3) 1 d PD A 2
H42D H 0.2471 0.6514 0.5555 0.096 Uiso 0.089(3) 1 calc PR A 2
H42E H 0.1931 0.7438 0.5769 0.096 Uiso 0.089(3) 1 calc PR A 2
H42F H 0.3043 0.7298 0.5448 0.096 Uiso 0.089(3) 1 calc PR A 2
C43' C 0.222(2) 0.8585(13) 0.4062(18) 0.082(7) Uiso 0.089(3) 1 d PDU A 2
H43D H 0.2699 0.8908 0.4050 0.122 Uiso 0.089(3) 1 calc PR A 2
H43E H 0.1626 0.8737 0.4497 0.122 Uiso 0.089(3) 1 calc PR A 2
H43F H 0.2149 0.8774 0.3421 0.122 Uiso 0.089(3) 1 calc PR A 2
O50 O 0.7798(3) 0.68003(19) 0.5036(3) 0.0593(9) Uani 0.713(4) 1 d PDU B 1
C50 C 0.72842(19) 0.73494(17) 0.45652(18) 0.0456(8) Uani 0.713(4) 1 d PDU B 1
H50A H 0.7010 0.7110 0.4258 0.055 Uiso 0.713(4) 1 calc PR B 1
N51 N 0.7085(2) 0.82342(16) 0.44542(19) 0.0364(7) Uani 0.713(4) 1 d PDU B 1
C52 C 0.7523(2) 0.8672(3) 0.4860(2) 0.0563(9) Uani 0.713(4) 1 d PD B 1
H52A H 0.7971 0.8217 0.5161 0.084 Uiso 0.713(4) 1 calc PR B 1
H52B H 0.7044 0.8909 0.5337 0.084 Uiso 0.713(4) 1 calc PR B 1
H52C H 0.7846 0.9181 0.4353 0.084 Uiso 0.713(4) 1 calc PR B 1
C53 C 0.64338(19) 0.8820(2) 0.3956(2) 0.0511(8) Uani 0.713(4) 1 d PD B 1
H53A H 0.6216 0.8468 0.3686 0.077 Uiso 0.713(4) 1 calc PR B 1
H53B H 0.6737 0.9338 0.3443 0.077 Uiso 0.713(4) 1 calc PR B 1
H53C H 0.5904 0.9053 0.4399 0.077 Uiso 0.713(4) 1 calc PR B 1
O50' O 0.7615(7) 0.6690(6) 0.4937(7) 0.047(2) Uiso 0.287(4) 1 d PDU B 2
C50' C 0.7879(4) 0.7421(4) 0.4807(4) 0.0333(16) Uiso 0.287(4) 1 d PDU B 2
H50B H 0.8495 0.7427 0.4807 0.040 Uiso 0.287(4) 1 calc PR B 2
N51' N 0.7301(5) 0.8225(5) 0.4662(6) 0.0317(19) Uiso 0.287(4) 1 d PDU B 2
C52' C 0.6364(6) 0.8223(7) 0.4744(8) 0.098(4) Uiso 0.287(4) 1 d PD B 2
H52D H 0.6318 0.8150 0.4172 0.147 Uiso 0.287(4) 1 calc PR B 2
H52E H 0.6014 0.8806 0.4814 0.147 Uiso 0.287(4) 1 calc PR B 2
H52F H 0.6107 0.7712 0.5304 0.147 Uiso 0.287(4) 1 calc PR B 2
C53' C 0.7613(7) 0.9073(6) 0.4462(8) 0.082(4) Uiso 0.287(4) 1 d PD B 2
H53D H 0.7264 0.9332 0.4972 0.123 Uiso 0.287(4) 1 calc PR B 2
H53E H 0.7514 0.9500 0.3857 0.123 Uiso 0.287(4) 1 calc PR B 2
H53F H 0.8277 0.8977 0.4416 0.123 Uiso 0.287(4) 1 calc PR B 2
O60 O 0.7602(5) 0.2573(4) 1.0420(5) 0.0443(12) Uani 0.531(3) 1 d PDU C 1
C60 C 0.7524(3) 0.1704(3) 1.0837(2) 0.0504(11) Uani 0.531(3) 1 d PDU C 1
H60A H 0.6929 0.1495 1.1163 0.060 Uiso 0.531(3) 1 calc PR C 1
N61 N 0.8285(6) 0.1109(4) 1.0804(9) 0.0392(17) Uani 0.531(3) 1 d PDU C 1
C62 C 0.9167(2) 0.1407(3) 1.0187(3) 0.0514(11) Uani 0.531(3) 1 d PD C 1
H62A H 0.9311 0.1260 0.9601 0.077 Uiso 0.531(3) 1 calc PR C 1
H62B H 0.9651 0.1091 1.0507 0.077 Uiso 0.531(3) 1 calc PR C 1
H62C H 0.9141 0.2073 1.0033 0.077 Uiso 0.531(3) 1 calc PR C 1
C63 C 0.8253(4) 0.0128(2) 1.1318(3) 0.0715(15) Uani 0.531(3) 1 d PDU C 1
H63A H 0.7606 0.0008 1.1661 0.107 Uiso 0.531(3) 1 calc PR C 1
H63B H 0.8619 -0.0068 1.1772 0.107 Uiso 0.531(3) 1 calc PR C 1
H63C H 0.8511 -0.0216 1.0866 0.107 Uiso 0.531(3) 1 calc PR C 1
O60' O 0.7421(6) 0.2489(5) 1.0421(7) 0.045(2) Uiso 0.469(3) 1 d PDU C 2
C60' C 0.8207(3) 0.1949(3) 1.0418(3) 0.0439(11) Uiso 0.469(3) 1 d PDU C 2
H60B H 0.8790 0.2186 1.0099 0.053 Uiso 0.469(3) 1 calc PR C 2
N61' N 0.8150(7) 0.1050(6) 1.0882(12) 0.044(2) Uiso 0.469(3) 1 d PDU C 2
C62' C 0.7282(3) 0.0726(3) 1.1505(3) 0.0649(14) Uiso 0.469(3) 1 d PD C 2
H62D H 0.7313 0.0486 1.2164 0.097 Uiso 0.469(3) 1 calc PR C 2
H62E H 0.7156 0.0236 1.1337 0.097 Uiso 0.469(3) 1 calc PR C 2
H62F H 0.6782 0.1235 1.1440 0.097 Uiso 0.469(3) 1 calc PR C 2
C63' C 0.8987(4) 0.0395(4) 1.0841(4) 0.0685(15) Uiso 0.469(3) 1 d PDU C 2
H63D H 0.9522 0.0712 1.0384 0.103 Uiso 0.469(3) 1 calc PR C 2
H63E H 0.8910 -0.0095 1.0640 0.103 Uiso 0.469(3) 1 calc PR C 2
H63F H 0.9090 0.0127 1.1472 0.103 Uiso 0.469(3) 1 calc PR C 2
O70 O 0.66103(9) 0.56168(9) 0.84929(10) 0.0563(4) Uani 1 1 d . . .
C70 C 0.69346(12) 0.60930(12) 0.87453(14) 0.0401(4) Uani 1 1 d . . .
H70A H 0.6916 0.5892 0.9397 0.048 Uiso 1 1 calc R . .
N71 N 0.73101(10) 0.68665(10) 0.81855(10) 0.0421(4) Uani 1 1 d . . .
C72 C 0.73718(15) 0.72146(15) 0.71790(14) 0.0609(6) Uani 1 1 d . . .
H72A H 0.8021 0.7130 0.6808 0.091 Uiso 1 1 calc R . .
H72B H 0.7142 0.7871 0.6999 0.091 Uiso 1 1 calc R . .
H72C H 0.6994 0.6878 0.7051 0.091 Uiso 1 1 calc R . .
C73 C 0.77102(14) 0.73620(13) 0.85422(15) 0.0556(5) Uani 1 1 d . . .
H73A H 0.7547 0.7109 0.9238 0.083 Uiso 1 1 calc R . .
H73B H 0.7467 0.8014 0.8350 0.083 Uiso 1 1 calc R . .
H73C H 0.8388 0.7299 0.8280 0.083 Uiso 1 1 calc R . .
O80 O 1.0185(5) -0.0290(5) 0.4942(6) 0.107(2) Uiso 0.386(4) 1 d PDU D -1
C81 C 1.0580(8) 0.0543(8) 0.4485(8) 0.128(4) Uiso 0.386(4) 1 d PDU D -1
H81A H 1.0733 0.0723 0.4950 0.154 Uiso 0.386(4) 1 calc PR D -1
H81B H 1.0130 0.1035 0.4210 0.154 Uiso 0.386(4) 1 calc PR D -1
C82 C 1.1424(9) 0.0433(10) 0.3730(9) 0.145(6) Uiso 0.386(4) 1 d PDU D -1
H82A H 1.1684 0.1022 0.3388 0.218 Uiso 0.386(4) 1 calc PR D -1
H82B H 1.1272 0.0230 0.3287 0.218 Uiso 0.386(4) 1 calc PR D -1
H82C H 1.1881 -0.0028 0.4010 0.218 Uiso 0.386(4) 1 calc PR D -1
C83 C 0.9247(7) -0.0324(11) 0.5133(8) 0.154(5) Uiso 0.386(4) 1 d PDU D -1
H83A H 0.9165 -0.0748 0.4843 0.185 Uiso 0.386(4) 1 calc PR D -1
H83B H 0.8959 0.0296 0.4831 0.185 Uiso 0.386(4) 1 calc PR D -1
C84 C 0.8779(9) -0.0617(9) 0.6116(8) 0.108(4) Uiso 0.386(4) 1 d PDU D -1
H84A H 0.8179 -0.0807 0.6214 0.161 Uiso 0.386(4) 1 calc PR D -1
H84B H 0.8677 -0.0109 0.6367 0.161 Uiso 0.386(4) 1 calc PR D -1
H84C H 0.9157 -0.1137 0.6449 0.161 Uiso 0.386(4) 1 calc PR D -1
O80' O 1.0592(12) 0.0005(13) 0.4518(14) 0.071(5) Uiso 0.114(4) 1 d PDU D -2
C81' C 1.1144(19) 0.0716(16) 0.426(3) 0.115(7) Uiso 0.114(4) 1 d PDU D -2
H81C H 1.0828 0.1154 0.4610 0.138 Uiso 0.114(4) 1 calc PR D -2
H81D H 1.1278 0.1056 0.3565 0.138 Uiso 0.114(4) 1 calc PR D -2
C82' C 1.1989(19) 0.025(3) 0.450(3) 0.183(11) Uiso 0.114(4) 1 d PDU D -2
H82D H 1.2452 0.0684 0.4248 0.275 Uiso 0.114(4) 1 calc PR D -2
H82E H 1.2231 -0.0255 0.4237 0.275 Uiso 0.114(4) 1 calc PR D -2
H82F H 1.1856 -0.0001 0.5199 0.275 Uiso 0.114(4) 1 calc PR D -2
C83' C 0.9664(13) 0.039(2) 0.4769(16) 0.097(7) Uiso 0.114(4) 1 d PDU D -2
H83C H 0.9280 0.0176 0.4516 0.117 Uiso 0.114(4) 1 calc PR D -2
H83D H 0.9628 0.1073 0.4495 0.117 Uiso 0.114(4) 1 calc PR D -2
C84' C 0.932(2) 0.012(3) 0.5801(16) 0.134(11) Uiso 0.114(4) 1 d PDU D -2
H84D H 0.8844 -0.0297 0.6027 0.201 Uiso 0.114(4) 1 calc PR D -2
H84E H 0.9050 0.0666 0.5995 0.201 Uiso 0.114(4) 1 calc PR D -2
H84F H 0.9835 -0.0196 0.6076 0.201 Uiso 0.114(4) 1 calc PR D -2

loop_
_atom_site_aniso_label
_atom_site_aniso_U_11
_atom_site_aniso_U_22
_atom_site_aniso_U_33
_atom_site_aniso_U_23
_atom_site_aniso_U_13
_atom_site_aniso_U_12
Co 0.02665(11) 0.02227(11) 0.01959(10) -0.00294(8) -0.00756(8) -0.00209(8)
Cl 0.0388(2) 0.0269(2) 0.02690(19) 0.00239(16) -0.01341(16) -0.00547(17)
N1 0.0282(7) 0.0234(6) 0.0223(6) -0.0056(5) -0.0081(5) -0.0015(5)
C2 0.0330(9) 0.0241(8) 0.0299(8) -0.0068(7) -0.0117(7) 0.0026(7)
C3 0.0285(9) 0.0274(8) 0.0279(8) -0.0093(7) -0.0062(6) -0.0050(7)
N4 0.0305(7) 0.0270(7) 0.0229(6) -0.0068(5) -0.0065(5) -0.0021(6)
C5 0.0292(9) 0.0344(9) 0.0257(8) -0.0093(7) -0.0043(6) -0.0107(7)
C6 0.0404(10) 0.0385(10) 0.0269(8) -0.0061(7) -0.0076(7) -0.0120(8)
C7 0.0578(12) 0.0461(11) 0.0244(8) -0.0050(8) -0.0090(8) -0.0204(10)
C8 0.0655(14) 0.0497(12) 0.0275(9) -0.0159(9) 0.0024(9) -0.0254(10)
C9 0.0529(12) 0.0403(10) 0.0352(9) -0.0197(8) 0.0017(8) -0.0124(9)
C10 0.0369(10) 0.0329(9) 0.0295(8) -0.0098(7) -0.0045(7) -0.0120(7)
N11 0.0345(8) 0.0271(8) 0.0332(7) -0.0122(6) -0.0071(6) -0.0004(6)
C12 0.0340(9) 0.0259(8) 0.0208(7) -0.0029(6) -0.0089(6) -0.0018(7)
C13 0.0250(8) 0.0251(8) 0.0217(7) -0.0069(6) -0.0080(6) 0.0027(6)
N14 0.0280(7) 0.0230(6) 0.0197(6) -0.0024(5) -0.0081(5) -0.0009(5)
C15 0.0259(8) 0.0252(8) 0.0249(7) -0.0068(6) -0.0082(6) -0.0009(6)
C16 0.0385(10) 0.0300(9) 0.0267(8) -0.0030(7) -0.0137(7) -0.0046(7)
C17 0.0569(12) 0.0324(9) 0.0362(9) -0.0016(8) -0.0175(8) -0.0151(9)
C18 0.0542(12) 0.0384(10) 0.0440(10) -0.0128(9) -0.0191(9) -0.0139(9)
C19 0.0382(10) 0.0387(10) 0.0293(8) -0.0114(8) -0.0128(7) -0.0045(8)
C20 0.0259(8) 0.0279(8) 0.0240(7) -0.0065(7) -0.0066(6) -0.0005(6)
N21 0.0322(7) 0.0276(7) 0.0192(6) -0.0040(6) -0.0104(5) 0.0001(6)
C22 0.0357(9) 0.0216(8) 0.0284(8) -0.0027(6) -0.0111(7) -0.0038(7)
C23 0.0319(9) 0.0243(8) 0.0209(7) -0.0048(6) -0.0090(6) -0.0044(6)
N24 0.0287(7) 0.0201(6) 0.0233(6) -0.0025(5) -0.0075(5) -0.0025(5)
C25 0.0277(8) 0.0256(8) 0.0223(7) -0.0087(6) -0.0073(6) -0.0026(6)
C26 0.0312(9) 0.0259(8) 0.0299(8) -0.0071(7) -0.0082(7) -0.0028(7)
C27 0.0383(10) 0.0279(9) 0.0454(10) -0.0141(8) -0.0140(8) 0.0045(7)
C28 0.0286(9) 0.0411(10) 0.0509(11) -0.0216(9) -0.0070(8) 0.0032(8)
C29 0.0310(9) 0.0394(10) 0.0350(9) -0.0142(8) -0.0026(7) -0.0091(7)
C30 0.0290(9) 0.0271(8) 0.0254(7) -0.0107(7) -0.0074(6) -0.0029(6)
N31 0.0306(8) 0.0249(7) 0.0249(7) -0.0035(6) -0.0042(6) -0.0081(6)
Co' 0.03195(12) 0.02286(11) 0.02406(10) -0.00971(9) -0.00810(9) 0.00196(9)
Cl' 0.0528(3) 0.0283(2) 0.0385(2) -0.01690(18) -0.00697(19) 0.00734(19)
N1' 0.0303(7) 0.0256(7) 0.0246(6) -0.0095(5) -0.0099(5) 0.0010(5)
C2' 0.0391(10) 0.0241(8) 0.0326(8) -0.0114(7) -0.0129(7) 0.0027(7)
C3' 0.0338(9) 0.0253(8) 0.0273(8) -0.0074(7) -0.0106(7) -0.0037(7)
N4' 0.0329(7) 0.0268(7) 0.0264(7) -0.0109(6) -0.0083(5) -0.0005(6)
C5' 0.0307(9) 0.0313(9) 0.0229(7) -0.0094(7) -0.0053(6) -0.0068(7)
C6' 0.0407(10) 0.0386(10) 0.0320(9) -0.0140(8) -0.0082(7) -0.0027(8)
C7' 0.0503(12) 0.0464(11) 0.0320(9) -0.0205(9) -0.0055(8) -0.0081(9)
C8' 0.0586(12) 0.0514(12) 0.0255(8) -0.0093(8) -0.0098(8) -0.0210(10)
C9' 0.0536(12) 0.0383(10) 0.0286(9) 0.0000(8) -0.0149(8) -0.0154(9)
C10' 0.0376(10) 0.0298(9) 0.0259(8) -0.0051(7) -0.0084(7) -0.0099(7)
N11' 0.0426(9) 0.0232(7) 0.0298(7) -0.0031(6) -0.0132(6) -0.0033(6)
C12' 0.0315(9) 0.0338(9) 0.0288(8) -0.0171(7) -0.0105(7) 0.0054(7)
C13' 0.0297(9) 0.0251(8) 0.0199(7) -0.0068(6) -0.0076(6) 0.0022(6)
N14' 0.0279(7) 0.0244(7) 0.0243(6) -0.0089(5) -0.0065(5) 0.0020(5)
C15' 0.0274(8) 0.0243(8) 0.0234(7) -0.0057(6) -0.0051(6) -0.0019(6)
C16' 0.0303(9) 0.0301(9) 0.0381(9) -0.0169(7) -0.0056(7) 0.0009(7)
C17' 0.0279(9) 0.0371(10) 0.0520(11) -0.0193(9) -0.0088(8) 0.0046(7)
C18' 0.0299(9) 0.0393(10) 0.0445(10) -0.0121(8) -0.0142(8) -0.0019(8)
C19' 0.0360(10) 0.0338(9) 0.0314(8) -0.0087(7) -0.0113(7) -0.0040(7)
C20' 0.0293(9) 0.0235(8) 0.0231(7) -0.0048(6) -0.0062(6) -0.0009(6)
N21' 0.0322(8) 0.0260(7) 0.0254(7) -0.0106(6) -0.0088(6) 0.0021(6)
C22' 0.0324(9) 0.0310(9) 0.0334(8) -0.0153(7) -0.0141(7) 0.0062(7)
C23' 0.0325(9) 0.0322(9) 0.0252(8) -0.0135(7) -0.0115(7) 0.0007(7)
N24' 0.0309(7) 0.0250(7) 0.0273(6) -0.0114(6) -0.0084(5) 0.0012(6)
C25' 0.0375(10) 0.0300(9) 0.0244(8) -0.0110(7) -0.0095(7) -0.0033(7)
C26' 0.0414(10) 0.0323(9) 0.0307(8) -0.0103(7) -0.0090(7) -0.0003(8)
C27' 0.0579(13) 0.0295(9) 0.0372(9) -0.0099(8) -0.0117(9) -0.0040(8)
C28' 0.0569(13) 0.0396(11) 0.0393(10) -0.0116(9) -0.0065(9) -0.0170(9)
C29' 0.0388(10) 0.0483(11) 0.0382(9) -0.0162(9) -0.0064(8) -0.0111(9)
C30' 0.0363(10) 0.0353(9) 0.0275(8) -0.0142(7) -0.0099(7) -0.0026(7)
N31' 0.0284(8) 0.0371(8) 0.0323(7) -0.0158(6) -0.0091(6) 0.0016(6)
Cl2 0.0420(2) 0.02399(19) 0.03003(19) -0.00794(16) -0.00906(17) -0.00071(16)
Cl3 0.0337(2) 0.0454(2) 0.02592(19) -0.00440(18) -0.01328(16) 0.00101(18)
O40 0.049(3) 0.0453(12) 0.056(2) -0.0285(11) -0.022(2) 0.0037(9)
C40 0.0416(12) 0.0413(12) 0.0428(12) -0.0107(10) -0.0189(9) -0.0084(9)
N41 0.0399(16) 0.0426(15) 0.0392(13) -0.0215(11) -0.0179(11) -0.0005(14)
C42 0.0918(19) 0.0438(14) 0.0550(14) -0.0197(12) -0.0376(13) 0.0037(12)
C43 0.0539(15) 0.0731(18) 0.0575(14) -0.0421(13) -0.0112(11) -0.0105(13)
O50 0.086(2) 0.0275(14) 0.0618(17) -0.0106(11) -0.0332(16) 0.0111(13)
C50 0.0536(19) 0.0304(15) 0.0431(15) -0.0095(12) -0.0054(13) -0.0035(12)
N51 0.0420(17) 0.0273(12) 0.0341(14) -0.0094(10) -0.0045(12) -0.0036(10)
C52 0.062(2) 0.059(2) 0.0421(18) -0.0173(18) -0.0221(15) 0.0163(17)
C53 0.0457(17) 0.0503(18) 0.0587(19) -0.0217(15) -0.0173(14) 0.0032(13)
O60 0.048(3) 0.041(2) 0.041(2) -0.0144(15) -0.013(2) 0.003(2)
C60 0.058(3) 0.058(3) 0.0343(19) -0.0140(19) -0.0077(18) -0.015(2)
N61 0.053(4) 0.033(2) 0.036(3) -0.0153(18) -0.017(3) 0.002(2)
C62 0.047(2) 0.054(2) 0.048(2) -0.0149(19) -0.0127(18) -0.0024(18)
C63 0.124(4) 0.036(2) 0.056(2) -0.006(2) -0.034(3) -0.012(2)
O70 0.0471(8) 0.0482(8) 0.0930(10) -0.0409(8) -0.0340(7) 0.0108(6)
C70 0.0295(10) 0.0377(10) 0.0553(11) -0.0207(9) -0.0169(8) 0.0092(8)
N71 0.0354(9) 0.0429(9) 0.0491(9) -0.0149(8) -0.0185(7) 0.0038(7)
C72 0.0511(13) 0.0690(15) 0.0538(13) -0.0182(11) -0.0150(10) 0.0077(11)
C73 0.0529(13) 0.0393(11) 0.0826(15) -0.0139(11) -0.0375(11) -0.0024(9)

loop_
_atom_type_symbol
_atom_type_description
_atom_type_scat_dispersion_real
_atom_type_scat_dispersion_imag
_atom_type_scat_source
C C 0.0033 0.0016 'International Tables Vol C Tables 4.2.6.8 and 6.1.1.4'
H H 0.0000 0.0000 'International Tables Vol C Tables 4.2.6.8 and 6.1.1.4'
N N 0.0061 0.0033 'International Tables Vol C Tables 4.2.6.8 and 6.1.1.4'
O O 0.0106 0.0060 'International Tables Vol C Tables 4.2.6.8 and 6.1.1.4'
Cl Cl 0.1484 0.1585 'International Tables Vol C Tables 4.2.6.8 and 6.1.1.4'
Co Co 0.3494 0.9721 'International Tables Vol C Tables 4.2.6.8 and 6.1.1.4'

loop_
_geom_angle_atom_site_label_1
_geom_angle_atom_site_label_2
_geom_angle_atom_site_label_3
_geom_angle
N24 Co N14 111.31(5)
N24 Co N4 112.69(5)
N14 Co N4 117.25(5)
N24 Co Cl 105.28(4)
N14 Co Cl 104.16(3)
N4 Co Cl 104.79(4)
N24 Co N1 75.65(4)
N14 Co N1 75.38(4)
N4 Co N1 74.80(4)
Cl Co N1 179.07(3)
C2 N1 C12 112.94(12)
C2 N1 C22 113.43(12)
C12 N1 C22 111.97(11)
C2 N1 Co 106.05(8)
C12 N1 Co 106.65(8)
C22 N1 Co 105.06(9)
N1 C2 C3 108.05(12)
N4 C3 N11 112.72(13)
N4 C3 C2 121.60(14)
N11 C3 C2 125.67(14)
C3 N4 C5 105.29(13)
C3 N4 Co 118.40(10)
C5 N4 Co 135.94(11)
C10 C5 C6 121.16(14)
C10 C5 N4 108.43(13)
C6 C5 N4 130.41(15)
C7 C6 C5 116.71(17)
C6 C7 C8 121.76(17)
C9 C8 C7 122.00(16)
C8 C9 C10 116.75(18)
N11 C10 C5 106.28(13)
N11 C10 C9 132.10(17)
C5 C10 C9 121.61(16)
C3 N11 C10 107.27(13)
N1 C12 C13 108.64(11)
N14 C13 N21 112.57(13)
N14 C13 C12 122.45(13)
N21 C13 C12 124.88(12)
C13 N14 C15 105.50(12)
C13 N14 Co 118.38(10)
C15 N14 Co 135.47(9)
C16 C15 C20 120.06(14)
C16 C15 N14 131.24(14)
C20 C15 N14 108.68(12)
C17 C16 C15 117.30(15)
C16 C17 C18 121.93(15)
C19 C18 C17 121.28(16)
C18 C19 C20 116.63(15)
C19 C20 N21 131.47(14)
C19 C20 C15 122.80(14)
N21 C20 C15 105.71(13)
C13 N21 C20 107.53(12)
N1 C22 C23 107.74(12)
N24 C23 N31 112.67(13)
N24 C23 C22 121.41(13)
N31 C23 C22 125.90(13)
C23 N24 C25 105.56(12)
C23 N24 Co 118.36(10)
C25 N24 Co 135.95(9)
N24 C25 C26 131.18(13)
N24 C25 C30 108.78(13)
C26 C25 C30 120.03(14)
C27 C26 C25 117.59(14)
C26 C27 C28 121.96(16)
C29 C28 C27 121.36(16)
C30 C29 C28 116.49(15)
C29 C30 N31 131.97(14)
C29 C30 C25 122.56(15)
N31 C30 C25 105.47(13)
C23 N31 C30 107.51(12)
N14' Co' N24' 108.97(5)
N14' Co' N4' 115.57(5)
N24' Co' N4' 117.79(5)
N14' Co' Cl' 106.60(4)
N24' Co' Cl' 101.99(4)
N4' Co' Cl' 104.25(4)
N14' Co' N1' 76.37(5)
N24' Co' N1' 75.30(5)
N4' Co' N1' 75.55(5)
Cl' Co' N1' 176.62(3)
C2' N1' C22' 111.52(12)
C2' N1' C12' 111.84(12)
C22' N1' C12' 112.79(11)
C2' N1' Co' 107.06(8)
C22' N1' Co' 106.08(9)
C12' N1' Co' 107.12(9)
N1' C2' C3' 107.90(12)
N4' C3' N11' 113.36(13)
N4' C3' C2' 121.92(13)
N11' C3' C2' 124.70(14)
C3' N4' C5' 104.82(12)
C3' N4' Co' 118.13(10)
C5' N4' Co' 136.64(10)
C6' C5' C10' 120.66(14)
C6' C5' N4' 130.99(15)
C10' C5' N4' 108.34(14)
C7' C6' C5' 117.38(16)
C6' C7' C8' 121.64(17)
C9' C8' C7' 121.51(16)
C8' C9' C10' 117.10(16)
N11' C10' C9' 132.11(15)
N11' C10' C5' 106.18(13)
C9' C10' C5' 121.70(16)
C3' N11' C10' 107.28(13)
N1' C12' C13' 108.43(12)
N14' C13' N21' 112.55(13)
N14' C13' C12' 122.54(14)
N21' C13' C12' 124.77(13)
C13' N14' C15' 105.52(13)
C13' N14' Co' 118.31(10)
C15' N14' Co' 136.14(10)
C16' C15' C20' 120.33(15)
C16' C15' N14' 130.78(14)
C20' C15' N14' 108.89(13)
C17' C16' C15' 117.29(15)
C16' C17' C18' 122.09(16)
C19' C18' C17' 121.26(16)
C18' C19' C20' 116.50(16)
C19' C20' N21' 131.96(15)
C19' C20' C15' 122.52(15)
N21' C20' C15' 105.51(13)
C13' N21' C20' 107.52(12)
N1' C22' C23' 108.43(12)
N24' C23' N31' 112.40(14)
N24' C23' C22' 122.83(14)
N31' C23' C22' 124.74(14)
C23' N24' C25' 105.75(12)
C23' N24' Co' 116.86(10)
C25' N24' Co' 136.50(10)
C26' C25' N24' 131.28(15)
C26' C25' C30' 120.21(15)
N24' C25' C30' 108.50(14)
C27' C26' C25' 117.52(16)
C26' C27' C28' 121.72(17)
C29' C28' C27' 121.44(17)
C28' C29' C30' 116.96(17)
N31' C30' C29' 132.02(16)
N31' C30' C25' 105.82(14)
C29' C30' C25' 122.15(16)
C23' N31' C30' 107.51(14)
O40 C40 N41 125.7(3)
C40 N41 C42 120.6(2)
C40 N41 C43 121.8(3)
C42 N41 C43 117.6(2)
O40' C40' N41' 121.4(19)
C40' N41' C43' 121.3(16)
C40' N41' C42' 120.4(16)
C43' N41' C42' 117.2(15)
O50 C50 N51 125.7(3)
C50 N51 C53 122.9(3)
C50 N51 C52 120.7(3)
C53 N51 C52 116.4(2)
O50' C50' N51' 121.1(7)
C50' N51' C52' 120.5(7)
C50' N51' C53' 121.5(7)
C52' N51' C53' 118.0(7)
O60 C60 N61 119.3(5)
C60 N61 C62 120.2(5)
C60 N61 C63 122.1(7)
C62 N61 C63 117.5(5)
O60' C60' N61' 117.1(6)
C60' N61' C62' 120.6(7)
C60' N61' C63' 120.5(8)
C62' N61' C63' 118.7(7)
O70 C70 N71 125.60(18)
C70 N71 C73 121.54(16)
C70 N71 C72 120.54(17)
C73 N71 C72 117.85(16)
C83 O80 C81 121.7(9)
O80 C81 C82 109.2(9)
O80 C83 C84 113.3(9)
C83' O80' C81' 106.0(14)
O80' C81' C82' 104.6(14)
O80' C83' C84' 108.5(14)

loop_
_geom_bond_atom_site_label_1
_geom_bond_atom_site_label_2
_geom_bond_distance
Co N24 2.0302(12)
Co N14 2.0342(12)
Co N4 2.0414(13)
Co Cl 2.2899(4)
Co N1 2.3826(12)
N1 C2 1.4714(19)
N1 C12 1.4728(18)
N1 C22 1.4732(19)
C2 C3 1.495(2)
C3 N4 1.3253(19)
C3 N11 1.3433(19)
N4 C5 1.4067(18)
C5 C10 1.389(2)
C5 C6 1.391(2)
C6 C7 1.386(2)
C7 C8 1.387(3)
C8 C9 1.368(3)
C9 C10 1.398(2)
C10 N11 1.383(2)
C12 C13 1.485(2)
C13 N14 1.3273(17)
C13 N21 1.3429(19)
N14 C15 1.4004(19)
C15 C16 1.391(2)
C15 C20 1.397(2)
C16 C17 1.381(2)
C17 C18 1.398(2)
C18 C19 1.378(2)
C19 C20 1.383(2)
C20 N21 1.3880(19)
C22 C23 1.489(2)
C23 N24 1.3244(18)
C23 N31 1.3412(19)
N24 C25 1.3922(19)
C25 C26 1.397(2)
C25 C30 1.401(2)
C26 C27 1.365(2)
C27 C28 1.402(2)
C28 C29 1.383(2)
C29 C30 1.383(2)
C30 N31 1.385(2)
Co' N14' 2.0312(13)
Co' N24' 2.0552(12)
Co' N4' 2.0595(12)
Co' Cl' 2.2842(5)
Co' N1' 2.3690(12)
N1' C2' 1.4718(18)
N1' C22' 1.4754(19)
N1' C12' 1.4759(18)
C2' C3' 1.483(2)
C3' N4' 1.3209(19)
C3' N11' 1.3465(19)
N4' C5' 1.4123(18)
C5' C6' 1.390(2)
C5' C10' 1.401(2)
C6' C7' 1.382(2)
C7' C8' 1.400(3)
C8' C9' 1.373(2)
C9' C10' 1.394(2)
C10' N11' 1.375(2)
C12' C13' 1.492(2)
C13' N14' 1.3261(18)
C13' N21' 1.3452(19)
N14' C15' 1.3987(19)
C15' C16' 1.390(2)
C15' C20' 1.397(2)
C16' C17' 1.372(2)
C17' C18' 1.400(2)
C18' C19' 1.379(2)
C19' C20' 1.387(2)
C20' N21' 1.3903(19)
C22' C23' 1.485(2)
C23' N24' 1.3220(19)
C23' N31' 1.3460(19)
N24' C25' 1.3968(19)
C25' C26' 1.393(2)
C25' C30' 1.397(2)
C26' C27' 1.382(2)
C27' C28' 1.394(3)
C28' C29' 1.377(3)
C29' C30' 1.391(2)
C30' N31' 1.381(2)
O40 C40 1.237(4)
C40 N41 1.313(3)
N41 C42 1.439(3)
N41 C43 1.454(3)
O40' C40' 1.264(15)
C40' N41' 1.335(14)
N41' C43' 1.445(13)
N41' C42' 1.446(14)
O50 C50 1.241(4)
C50 N51 1.317(3)
N51 C53 1.434(4)
N51 C52 1.475(4)
O50' C50' 1.231(9)
C50' N51' 1.366(8)
N51' C52' 1.404(9)
N51' C53' 1.409(9)
O60 C60 1.293(7)
C60 N61 1.326(7)
N61 C62 1.434(9)
N61 C63 1.457(7)
O60' C60' 1.313(8)
C60' N61' 1.337(9)
N61' C62' 1.432(10)
N61' C63' 1.458(9)
O70 C70 1.224(2)
C70 N71 1.329(2)
N71 C73 1.445(2)
N71 C72 1.452(2)
O80 C83 1.380(8)
O80 C81 1.403(8)
C81 C82 1.464(9)
C83 C84 1.413(9)
O80' C83' 1.405(10)
O80' C81' 1.410(10)
C81' C82' 1.446(10)
C83' C84' 1.455(10)
